data_7004437
loop_
_publ_author_name
'Ren, Peng'
'Liu, Ming-Li'
'Zhang, Jun'
'Shi, Wei'
'Cheng, Peng'
'Liao, Dai-Zheng'
'Yan, Shi-Ping'

_publ_section_title
;
 1D, 2D and 3D luminescent zinc(ii) coordination polymers assembled
 from varying flexible thioether ligands
;
_journal_issue 35
_journal_name_full 'Dalton Transactions'
_journal_page_first 4711
_journal_page_last 4713
_journal_paper_doi 10.1039/b806964f
_journal_year 2008
_chemical_formula_sum 'C26 H20 N2 O4 S2 Zn'
_chemical_formula_weight 553.93
_chemical_name_systematic
;
?
;
_space_group_IT_number 14
_symmetry_cell_setting monoclinic
_symmetry_space_group_name_Hall '-P 2yn'
_symmetry_space_group_name_H-M 'P 1 21/n 1'
_atom_sites_solution_hydrogens geom
_atom_sites_solution_primary direct
_atom_sites_solution_secondary difmap
_audit_creation_method SHELXL-97
_cell_angle_alpha 90.00
_cell_angle_beta 98.04(3)
_cell_angle_gamma 90.00
_cell_formula_units_Z 4
_cell_length_a 9.3416(19)
_cell_length_b 20.947(4)
_cell_length_c 12.521(3)
_cell_measurement_reflns_used 4600
_cell_measurement_temperature 293(2)
_cell_measurement_theta_max 27.8644
_cell_measurement_theta_min 1.9086
_cell_volume 2426.0(9)
_computing_structure_refinement 'SHELXL-97 (Sheldrick, 1997)'
_computing_structure_solution 'SHELXS-97 (Sheldrick, 1990)'
_diffrn_ambient_temperature 293(2)
_diffrn_measured_fraction_theta_full 0.999
_diffrn_measured_fraction_theta_max 0.999
_diffrn_measurement_device_type 'Bruker P4'
_diffrn_measurement_method '\w scans'
_diffrn_radiation_monochromator graphite
_diffrn_radiation_source 'fine-focus sealed tube'
_diffrn_radiation_type MoK\a
_diffrn_radiation_wavelength 0.71073
_diffrn_reflns_av_R_equivalents 0.0656
_diffrn_reflns_av_sigmaI/netI 0.0585
_diffrn_reflns_limit_h_max 11
_diffrn_reflns_limit_h_min -11
_diffrn_reflns_limit_k_max 14
_diffrn_reflns_limit_k_min -24
_diffrn_reflns_limit_l_max 14
_diffrn_reflns_limit_l_min -14
_diffrn_reflns_number 14744
_diffrn_reflns_theta_full 25.01
_diffrn_reflns_theta_max 25.01
_diffrn_reflns_theta_min 1.91
_diffrn_standards_decay_% 0
_diffrn_standards_interval_time .
_diffrn_standards_number 0
_exptl_absorpt_coefficient_mu 1.221
_exptl_absorpt_correction_T_max 0.7923
_exptl_absorpt_correction_T_min 0.7923
_exptl_absorpt_correction_type multi-scan
_exptl_absorpt_process_details 'Jacobson, R. (1998) Private'
_exptl_crystal_colour colorless
_exptl_crystal_density_diffrn 1.517
_exptl_crystal_density_method 'not measured'
_exptl_crystal_description prism
_exptl_crystal_F_000 1136
_exptl_crystal_size_max 0.20
_exptl_crystal_size_mid 0.20
_exptl_crystal_size_min 0.20
_refine_diff_density_max 0.450
_refine_diff_density_min -0.404
_refine_diff_density_rms 0.068
_refine_ls_extinction_coef 0.0014(5)
_refine_ls_extinction_expression Fc^*^=kFc[1+0.001xFc^2^\l^3^/sin(2\q)]^-1/4^
_refine_ls_extinction_method SHELXL
_refine_ls_goodness_of_fit_ref 1.143
_refine_ls_hydrogen_treatment geom
_refine_ls_matrix_type full
_refine_ls_number_parameters 317
_refine_ls_number_reflns 4266
_refine_ls_number_restraints 0
_refine_ls_restrained_S_all 1.143
_refine_ls_R_factor_all 0.0769
_refine_ls_R_factor_gt 0.0618
_refine_ls_shift/su_max 0.001
_refine_ls_shift/su_mean 0.000
_refine_ls_structure_factor_coef Fsqd
_refine_ls_weighting_details 'calc w=1/[\s^2^(Fo^2^)+(0.0426P)^2^+2.4052P] where P=(Fo^2^+2Fc^2^)/3'
_refine_ls_weighting_scheme calc
_refine_ls_wR_factor_gt 0.1226
_refine_ls_wR_factor_ref 0.1304
_reflns_number_gt 3572
_reflns_number_total 4266
_reflns_threshold_expression >2sigma(I)
_cod_data_source_file b806964f.txt
_cod_data_source_block 2
_cod_original_cell_volume 2426.1(8)
_cod_original_sg_symbol_H-M P2(1)/n
_cod_database_code 7004437

loop_
_symmetry_equiv_pos_as_xyz
'x, y, z'
'-x+1/2, y+1/2, -z+1/2'
'-x, -y, -z'
'x-1/2, -y-1/2, z-1/2'

loop_
_atom_site_label
_atom_site_type_symbol
_atom_site_fract_x
_atom_site_fract_y
_atom_site_fract_z
_atom_site_U_iso_or_equiv
_atom_site_adp_type
_atom_site_occupancy
_atom_site_symmetry_multiplicity
_atom_site_calc_flag
_atom_site_refinement_flags
_atom_site_disorder_assembly
_atom_site_disorder_group
Zn1 Zn 0.73375(5) 0.13638(2) 0.94069(4) 0.0367(2) Uani 1 1 d . . .
C1 C 0.5096(5) 0.2285(2) 0.9291(4) 0.0428(11) Uani 1 1 d . . .
C2 C 0.3586(5) 0.2484(2) 0.8873(3) 0.0387(10) Uani 1 1 d . . .
C3 C 0.3045(6) 0.3069(2) 0.9168(5) 0.0636(16) Uani 1 1 d . . .
H3 H 0.3645 0.3352 0.9592 0.076 Uiso 1 1 calc R . .
C4 C 0.1620(6) 0.3227(3) 0.8832(5) 0.0698(18) Uani 1 1 d . . .
H4 H 0.1272 0.3618 0.9039 0.084 Uiso 1 1 calc R . .
C5 C 0.0703(5) 0.2825(2) 0.8202(4) 0.0446(12) Uani 1 1 d . . .
C6 C 0.1234(5) 0.2246(2) 0.7918(4) 0.0556(14) Uani 1 1 d . . .
H6 H 0.0632 0.1962 0.7497 0.067 Uiso 1 1 calc R . .
C7 C 0.2653(5) 0.2086(2) 0.8256(4) 0.0548(14) Uani 1 1 d . . .
H7 H 0.2990 0.1691 0.8058 0.066 Uiso 1 1 calc R . .
C8 C -0.1860(5) 0.2515(2) 0.6878(4) 0.0524(13) Uani 1 1 d . . .
H8A H -0.1191 0.2449 0.6362 0.063 Uiso 1 1 calc R . .
H8B H -0.2027 0.2107 0.7206 0.063 Uiso 1 1 calc R . .
C9 C 0.7806(6) 0.0283(3) 1.0983(5) 0.0620(15) Uani 1 1 d . . .
H9 H 0.8695 0.0259 1.0731 0.074 Uiso 1 1 calc R . .
C10 C 0.7541(6) -0.0128(3) 1.1789(4) 0.0625(15) Uani 1 1 d . . .
H10 H 0.8250 -0.0417 1.2073 0.075 Uiso 1 1 calc R . .
C11 C 0.6239(5) -0.0115(2) 1.2176(4) 0.0442(11) Uani 1 1 d . . .
C12 C 0.5269(6) 0.0329(3) 1.1727(5) 0.0729(18) Uani 1 1 d . . .
H12 H 0.4372 0.0361 1.1964 0.087 Uiso 1 1 calc R . .
C13 C 0.5603(6) 0.0730(3) 1.0930(5) 0.0689(17) Uani 1 1 d . . .
H13 H 0.4915 0.1028 1.0645 0.083 Uiso 1 1 calc R . .
C14 C 0.5842(6) -0.0580(2) 1.3002(4) 0.0530(13) Uani 1 1 d . . .
H14A H 0.5203 -0.0897 1.2628 0.064 Uiso 1 1 calc R . .
H14B H 0.5292 -0.0350 1.3480 0.064 Uiso 1 1 calc R . .
C15 C 1.0401(5) 0.1443(2) 1.0206(4) 0.0519(13) Uani 1 1 d . . .
H15 H 1.0395 0.1061 0.9829 0.062 Uiso 1 1 calc R . .
C16 C 1.1678(5) 0.1656(2) 1.0759(4) 0.0532(13) Uani 1 1 d . . .
H16 H 1.2513 0.1414 1.0761 0.064 Uiso 1 1 calc R . .
C17 C 1.1741(5) 0.2226(2) 1.1314(4) 0.0409(11) Uani 1 1 d . . .
C18 C 1.0456(5) 0.2546(2) 1.1300(4) 0.0546(14) Uani 1 1 d . . .
H18 H 1.0436 0.2926 1.1681 0.066 Uiso 1 1 calc R . .
C19 C 0.9194(5) 0.2313(2) 1.0730(4) 0.0498(13) Uani 1 1 d . . .
H19 H 0.8344 0.2545 1.0724 0.060 Uiso 1 1 calc R . .
C20 C 0.8324(5) 0.0500(2) 0.7977(4) 0.0414(11) Uani 1 1 d . . .
C21 C 0.8205(5) 0.0177(2) 0.6904(3) 0.0377(10) Uani 1 1 d . . .
C22 C 0.7569(6) 0.0466(2) 0.5970(4) 0.0532(14) Uani 1 1 d . . .
H22 H 0.7305 0.0893 0.5985 0.064 Uiso 1 1 calc R . .
C23 C 0.7313(7) 0.0134(2) 0.5009(4) 0.0623(16) Uani 1 1 d . . .
H23 H 0.6891 0.0340 0.4386 0.075 Uiso 1 1 calc R . .
C24 C 0.7679(5) -0.0501(2) 0.4968(4) 0.0439(11) Uani 1 1 d . . .
C25 C 0.8390(6) -0.0789(2) 0.5892(4) 0.0492(12) Uani 1 1 d . . .
H25 H 0.8696 -0.1211 0.5867 0.059 Uiso 1 1 calc R . .
C26 C 0.8642(5) -0.0455(2) 0.6843(4) 0.0499(13) Uani 1 1 d . . .
H26 H 0.9113 -0.0655 0.7457 0.060 Uiso 1 1 calc R . .
N1 N 0.6855(4) 0.07151(18) 1.0544(3) 0.0434(9) Uani 1 1 d . . .
N2 N 0.9159(4) 0.17644(18) 1.0187(3) 0.0376(9) Uani 1 1 d . . .
O1 O 0.5500(4) 0.17565(17) 0.8929(3) 0.0599(10) Uani 1 1 d . . .
O2 O 0.5843(4) 0.2599(2) 0.9972(4) 0.0923(15) Uani 1 1 d . . .
O3 O 0.7668(4) 0.10393(15) 0.8000(2) 0.0478(8) Uani 1 1 d . . .
O4 O 0.8995(4) 0.02484(18) 0.8777(3) 0.0641(11) Uani 1 1 d . . .
S1 S -0.11054(14) 0.30678(7) 0.78952(12) 0.0640(4) Uani 1 1 d . . .
S2 S 0.72909(18) -0.09945(6) 1.38234(10) 0.0605(4) Uani 1 1 d . . .

loop_
_atom_site_aniso_label
_atom_site_aniso_U_11
_atom_site_aniso_U_22
_atom_site_aniso_U_33
_atom_site_aniso_U_23
_atom_site_aniso_U_13
_atom_site_aniso_U_12
Zn1 0.0231(3) 0.0458(3) 0.0381(3) -0.0073(2) -0.0063(2) 0.0044(2)
C1 0.030(3) 0.052(3) 0.043(3) -0.001(2) -0.007(2) 0.005(2)
C2 0.025(2) 0.046(3) 0.042(2) -0.002(2) -0.0067(18) 0.004(2)
C3 0.046(3) 0.047(3) 0.087(4) -0.017(3) -0.026(3) 0.007(3)
C4 0.046(3) 0.043(3) 0.110(5) -0.025(3) -0.027(3) 0.017(3)
C5 0.031(3) 0.047(3) 0.051(3) -0.005(2) -0.010(2) 0.012(2)
C6 0.037(3) 0.056(3) 0.066(3) -0.023(3) -0.020(2) 0.009(2)
C7 0.032(3) 0.057(3) 0.070(3) -0.026(3) -0.015(2) 0.019(2)
C8 0.031(3) 0.053(3) 0.067(3) 0.009(3) -0.015(2) 0.004(2)
C9 0.042(3) 0.073(4) 0.073(4) 0.017(3) 0.018(3) 0.018(3)
C10 0.050(3) 0.069(4) 0.070(4) 0.023(3) 0.011(3) 0.014(3)
C11 0.043(3) 0.051(3) 0.038(3) -0.010(2) 0.003(2) -0.005(2)
C12 0.040(3) 0.093(5) 0.092(4) 0.030(4) 0.029(3) 0.027(3)
C13 0.046(3) 0.079(4) 0.086(4) 0.028(3) 0.024(3) 0.027(3)
C14 0.056(3) 0.059(3) 0.043(3) -0.005(2) 0.004(2) -0.010(3)
C15 0.030(3) 0.061(3) 0.061(3) -0.022(3) -0.007(2) 0.007(2)
C16 0.023(2) 0.063(3) 0.070(3) -0.020(3) -0.008(2) 0.009(2)
C17 0.025(2) 0.050(3) 0.045(3) -0.003(2) -0.0043(19) -0.003(2)
C18 0.036(3) 0.048(3) 0.074(4) -0.027(3) -0.011(2) 0.001(2)
C19 0.031(3) 0.050(3) 0.065(3) -0.014(3) -0.008(2) 0.003(2)
C20 0.028(2) 0.051(3) 0.044(3) -0.012(2) -0.001(2) -0.002(2)
C21 0.038(3) 0.040(3) 0.036(2) -0.007(2) 0.0071(19) 0.000(2)
C22 0.085(4) 0.030(3) 0.043(3) -0.004(2) 0.003(3) 0.004(3)
C23 0.108(5) 0.039(3) 0.038(3) 0.001(2) 0.004(3) 0.007(3)
C24 0.057(3) 0.040(3) 0.036(3) -0.004(2) 0.012(2) -0.002(2)
C25 0.058(3) 0.039(3) 0.047(3) -0.006(2) -0.003(2) 0.006(2)
C26 0.058(3) 0.050(3) 0.038(3) 0.001(2) -0.004(2) 0.012(3)
N1 0.031(2) 0.053(2) 0.045(2) -0.0015(19) 0.0005(17) 0.0065(18)
N2 0.0239(19) 0.048(2) 0.039(2) -0.0053(17) -0.0025(15) 0.0006(17)
O1 0.037(2) 0.066(2) 0.070(2) -0.0189(19) -0.0127(17) 0.0196(18)
O2 0.044(2) 0.087(3) 0.131(4) -0.040(3) -0.040(2) 0.015(2)
O3 0.055(2) 0.0444(19) 0.0428(18) -0.0124(15) 0.0028(15) 0.0068(17)
O4 0.067(3) 0.078(3) 0.043(2) -0.0117(18) -0.0097(18) 0.024(2)
S1 0.0351(7) 0.0784(10) 0.0713(9) -0.0198(8) -0.0173(6) 0.0247(7)
S2 0.0893(11) 0.0465(8) 0.0419(7) -0.0099(6) -0.0040(7) 0.0025(7)

loop_
_atom_type_symbol
_atom_type_description
_atom_type_scat_dispersion_real
_atom_type_scat_dispersion_imag
_atom_type_scat_source
C C 0.0033 0.0016 'International Tables Vol C Tables 4.2.6.8 and 6.1.1.4'
H H 0.0000 0.0000 'International Tables Vol C Tables 4.2.6.8 and 6.1.1.4'
N N 0.0061 0.0033 'International Tables Vol C Tables 4.2.6.8 and 6.1.1.4'
O O 0.0106 0.0060 'International Tables Vol C Tables 4.2.6.8 and 6.1.1.4'
S S 0.1246 0.1234 'International Tables Vol C Tables 4.2.6.8 and 6.1.1.4'
Zn Zn 0.2839 1.4301 'International Tables Vol C Tables 4.2.6.8 and 6.1.1.4'

loop_
_geom_angle_atom_site_label_1
_geom_angle_atom_site_label_2
_geom_angle_atom_site_label_3
_geom_angle
_geom_angle_site_symmetry_1
_geom_angle_site_symmetry_3
_geom_angle_publ_flag
O1 Zn1 O3 96.64(15) . . ?
O1 Zn1 N2 128.85(15) . . ?
O3 Zn1 N2 110.59(14) . . ?
O1 Zn1 N1 102.98(16) . . ?
O3 Zn1 N1 118.08(14) . . ?
N2 Zn1 N1 100.97(15) . . ?
O2 C1 O1 123.4(4) . . ?
O2 C1 C2 121.0(4) . . ?
O1 C1 C2 115.5(4) . . ?
C7 C2 C3 117.4(4) . . ?
C7 C2 C1 121.6(4) . . ?
C3 C2 C1 120.8(4) . . ?
C4 C3 C2 120.1(5) . . ?
C4 C3 H3 120.0 . . ?
C2 C3 H3 120.0 . . ?
C5 C4 C3 121.7(5) . . ?
C5 C4 H4 119.1 . . ?
C3 C4 H4 119.1 . . ?
C4 C5 C6 118.2(4) . . ?
C4 C5 S1 116.9(4) . . ?
C6 C5 S1 124.8(4) . . ?
C7 C6 C5 120.1(4) . . ?
C7 C6 H6 119.9 . . ?
C5 C6 H6 119.9 . . ?
C2 C7 C6 122.4(4) . . ?
C2 C7 H7 118.8 . . ?
C6 C7 H7 118.8 . . ?
C17 C8 S1 109.3(3) 4_465 . ?
C17 C8 H8A 109.8 4_465 . ?
S1 C8 H8A 109.8 . . ?
C17 C8 H8B 109.8 4_465 . ?
S1 C8 H8B 109.8 . . ?
H8A C8 H8B 108.3 . . ?
N1 C9 C10 123.4(5) . . ?
N1 C9 H9 118.3 . . ?
C10 C9 H9 118.3 . . ?
C11 C10 C9 120.4(5) . . ?
C11 C10 H10 119.8 . . ?
C9 C10 H10 119.8 . . ?
C12 C11 C10 116.1(5) . . ?
C12 C11 C14 120.7(5) . . ?
C10 C11 C14 123.1(5) . . ?
C11 C12 C13 120.7(5) . . ?
C11 C12 H12 119.6 . . ?
C13 C12 H12 119.6 . . ?
N1 C13 C12 123.5(5) . . ?
N1 C13 H13 118.3 . . ?
C12 C13 H13 118.3 . . ?
C11 C14 S2 117.8(4) . . ?
C11 C14 H14A 107.9 . . ?
S2 C14 H14A 107.9 . . ?
C11 C14 H14B 107.9 . . ?
S2 C14 H14B 107.9 . . ?
H14A C14 H14B 107.2 . . ?
N2 C15 C16 122.6(5) . . ?
N2 C15 H15 118.7 . . ?
C16 C15 H15 118.7 . . ?
C15 C16 C17 120.7(5) . . ?
C15 C16 H16 119.7 . . ?
C17 C16 H16 119.7 . . ?
C18 C17 C16 116.2(4) . . ?
C18 C17 C8 122.1(4) . 4_766 ?
C16 C17 C8 121.7(4) . 4_766 ?
C17 C18 C19 121.1(4) . . ?
C17 C18 H18 119.5 . . ?
C19 C18 H18 119.5 . . ?
N2 C19 C18 121.8(4) . . ?
N2 C19 H19 119.1 . . ?
C18 C19 H19 119.1 . . ?
O4 C20 O3 123.5(4) . . ?
O4 C20 C21 120.4(4) . . ?
O3 C20 C21 116.2(4) . . ?
C22 C21 C26 117.8(4) . . ?
C22 C21 C20 122.3(4) . . ?
C26 C21 C20 119.6(4) . . ?
C21 C22 C23 121.4(4) . . ?
C21 C22 H22 119.3 . . ?
C23 C22 H22 119.3 . . ?
C24 C23 C22 120.3(5) . . ?
C24 C23 H23 119.8 . . ?
C22 C23 H23 119.8 . . ?
C23 C24 C25 118.8(4) . . ?
C23 C24 S2 124.9(4) . 1_554 ?
C25 C24 S2 116.2(4) . 1_554 ?
C26 C25 C24 120.3(4) . . ?
C26 C25 H25 119.9 . . ?
C24 C25 H25 119.9 . . ?
C25 C26 C21 121.1(4) . . ?
C25 C26 H26 119.4 . . ?
C21 C26 H26 119.4 . . ?
C13 N1 C9 115.9(4) . . ?
C13 N1 Zn1 121.6(3) . . ?
C9 N1 Zn1 122.3(3) . . ?
C19 N2 C15 117.7(4) . . ?
C19 N2 Zn1 124.3(3) . . ?
C15 N2 Zn1 118.0(3) . . ?
C1 O1 Zn1 123.9(3) . . ?
C20 O3 Zn1 117.5(3) . . ?
C5 S1 C8 103.8(2) . . ?
C24 S2 C14 103.5(2) 1_556 . ?

loop_
_geom_bond_atom_site_label_1
_geom_bond_atom_site_label_2
_geom_bond_distance
_geom_bond_site_symmetry_2
_geom_bond_publ_flag
Zn1 O1 1.922(3) . ?
Zn1 O3 1.953(3) . ?
Zn1 N2 2.022(3) . ?
Zn1 N1 2.063(4) . ?
C1 O2 1.216(6) . ?
C1 O1 1.273(5) . ?
C1 C2 1.494(6) . ?
C2 C7 1.366(6) . ?
C2 C3 1.393(6) . ?
C3 C4 1.380(7) . ?
C3 H3 0.9300 . ?
C4 C5 1.370(7) . ?
C4 H4 0.9300 . ?
C5 C6 1.376(6) . ?
C5 S1 1.755(4) . ?
C6 C7 1.375(6) . ?
C6 H6 0.9300 . ?
C7 H7 0.9300 . ?
C8 C17 1.498(6) 4_465 ?
C8 S1 1.792(5) . ?
C8 H8A 0.9700 . ?
C8 H8B 0.9700 . ?
C9 N1 1.331(6) . ?
C9 C10 1.376(7) . ?
C9 H9 0.9300 . ?
C10 C11 1.371(7) . ?
C10 H10 0.9300 . ?
C11 C12 1.363(7) . ?
C11 C14 1.505(7) . ?
C12 C13 1.373(7) . ?
C12 H12 0.9300 . ?
C13 N1 1.327(6) . ?
C13 H13 0.9300 . ?
C14 S2 1.804(5) . ?
C14 H14A 0.9700 . ?
C14 H14B 0.9700 . ?
C15 N2 1.339(6) . ?
C15 C16 1.367(6) . ?
C15 H15 0.9300 . ?
C16 C17 1.378(6) . ?
C16 H16 0.9300 . ?
C17 C18 1.373(6) . ?
C17 C8 1.498(6) 4_766 ?
C18 C19 1.379(6) . ?
C18 H18 0.9300 . ?
C19 N2 1.333(6) . ?
C19 H19 0.9300 . ?
C20 O4 1.223(5) . ?
C20 O3 1.287(5) . ?
C20 C21 1.495(6) . ?
C21 C22 1.376(6) . ?
C21 C26 1.391(6) . ?
C22 C23 1.382(7) . ?
C22 H22 0.9300 . ?
C23 C24 1.375(6) . ?
C23 H23 0.9300 . ?
C24 C25 1.389(6) . ?
C24 S2 1.763(4) 1_554 ?
C25 C26 1.373(6) . ?
C25 H25 0.9300 . ?
C26 H26 0.9300 . ?
S2 C24 1.763(5) 1_556 ?
